data_4326146
loop_
_publ_author_name
'Hongsui Sun'
'Jamie S. Ritch'
'Paul G. Hayes'

_publ_section_title
;
 Toward Stereoselective Lactide Polymerization Catalysts: Cationic Zinc
 Complexes Supported by a Chiral Phosphinimine Scaffold
;
_journal_name_full 'Inorganic Chemistry'
_journal_page_first 8063
_journal_page_last 8072
_journal_paper_doi 10.1021/ic201139b
_journal_volume 50
_journal_year 2011
_chemical_formula_sum 'C43 H42 N O P Zn'
_chemical_formula_weight 685.12
_chemical_name_systematic
; 
 ? 
;
_space_group_IT_number 14
_symmetry_cell_setting monoclinic
_symmetry_space_group_name_Hall '-P 2yn'
_symmetry_space_group_name_H-M 'P 1 21/n 1'
_atom_sites_solution_hydrogens geom
_atom_sites_solution_primary direct
_atom_sites_solution_secondary difmap
_audit_creation_method SHELXL-97
_cell_angle_alpha 90.00
_cell_angle_beta 96.948(2)
_cell_angle_gamma 90.00
_cell_formula_units_Z 4
_cell_length_a 12.079(2)
_cell_length_b 18.917(3)
_cell_length_c 15.912(3)
_cell_measurement_reflns_used 9889
_cell_measurement_temperature 173(2)
_cell_measurement_theta_max 27.44
_cell_measurement_theta_min 2.28
_cell_volume 3609.2(11)
_computing_cell_refinement 'Bruker SMART'
_computing_data_collection 'Bruker SMART'
_computing_data_reduction 'Bruker SAINT'
_computing_molecular_graphics 'Bruker SHELXTL'
_computing_publication_material 'Bruker SHELXTL'
_computing_structure_refinement 'SHELXL-97 (Sheldrick, 1997)'
_computing_structure_solution 'SHELXS-97 (Sheldrick, 1990)'
_diffrn_ambient_temperature 173(2)
_diffrn_measured_fraction_theta_full 1.000
_diffrn_measured_fraction_theta_max 0.998
_diffrn_measurement_device_type 'CCD area detector'
_diffrn_measurement_method 'phi and omega scans'
_diffrn_radiation_monochromator graphite
_diffrn_radiation_source 'fine-focus sealed tube'
_diffrn_radiation_type MoK\a
_diffrn_radiation_wavelength 0.71073
_diffrn_reflns_av_R_equivalents 0.0325
_diffrn_reflns_av_sigmaI/netI 0.0203
_diffrn_reflns_limit_h_max 15
_diffrn_reflns_limit_h_min -15
_diffrn_reflns_limit_k_max 24
_diffrn_reflns_limit_k_min -24
_diffrn_reflns_limit_l_max 20
_diffrn_reflns_limit_l_min -20
_diffrn_reflns_number 51416
_diffrn_reflns_theta_full 25.00
_diffrn_reflns_theta_max 27.44
_diffrn_reflns_theta_min 1.68
_exptl_absorpt_coefficient_mu 0.758
_exptl_absorpt_correction_T_max 0.8718
_exptl_absorpt_correction_T_min 0.7630
_exptl_absorpt_correction_type multi-scan
_exptl_absorpt_process_details 'Blessing, R. H. (1995) Acta Cryst. A51, 33-38'
_exptl_crystal_colour colourless
_exptl_crystal_density_diffrn 1.261
_exptl_crystal_description block
_exptl_crystal_F_000 1440
_exptl_crystal_size_max 0.38
_exptl_crystal_size_mid 0.29
_exptl_crystal_size_min 0.19
_refine_diff_density_max 0.402
_refine_diff_density_min -0.293
_refine_diff_density_rms 0.044
_refine_ls_extinction_method none
_refine_ls_goodness_of_fit_ref 1.078
_refine_ls_hydrogen_treatment constr
_refine_ls_matrix_type full
_refine_ls_number_parameters 429
_refine_ls_number_reflns 8229
_refine_ls_number_restraints 0
_refine_ls_restrained_S_all 1.078
_refine_ls_R_factor_all 0.0322
_refine_ls_R_factor_gt 0.0266
_refine_ls_shift/su_max 0.001
_refine_ls_shift/su_mean 0.000
_refine_ls_structure_factor_coef Fsqd
_refine_ls_weighting_details 'calc w=1/[\s^2^(Fo^2^)+(0.0446P)^2^+0.5349P] where P=(Fo^2^+2Fc^2^)/3'
_refine_ls_weighting_scheme calc
_refine_ls_wR_factor_gt 0.0759
_refine_ls_wR_factor_ref 0.0778
_reflns_number_gt 7014
_reflns_number_total 8229
_reflns_threshold_expression >2sigma(I)
_cod_data_source_file ic201139b_si_002_7.cif
_cod_data_source_block compound17
_cod_database_code 4326146

loop_
_symmetry_equiv_pos_as_xyz
'x, y, z'
'-x+1/2, y+1/2, -z+1/2'
'-x, -y, -z'
'x-1/2, -y-1/2, z-1/2'

loop_
_atom_site_label
_atom_site_type_symbol
_atom_site_fract_x
_atom_site_fract_y
_atom_site_fract_z
_atom_site_U_iso_or_equiv
_atom_site_adp_type
_atom_site_occupancy
_atom_site_symmetry_multiplicity
_atom_site_calc_flag
_atom_site_refinement_flags
Zn1 Zn 0.926374(12) 0.203094(8) 0.271714(10) 0.02459(6) Uani 1 1 d .
P1 P 0.69911(3) 0.124096(17) 0.24341(2) 0.01864(7) Uani 1 1 d .
O1 O 0.55618(7) 0.10254(5) 0.39403(6) 0.0256(2) Uani 1 1 d .
N1 N 0.76184(9) 0.18894(5) 0.29286(7) 0.0198(2) Uani 1 1 d .
C1 C 0.73978(11) 0.03750(7) 0.28192(9) 0.0254(3) Uani 1 1 d .
H1A H 0.8185 0.0295 0.2755 0.038 Uiso 1 1 calc R
H1B H 0.6938 0.0019 0.2494 0.038 Uiso 1 1 calc R
H1C H 0.7292 0.0339 0.3419 0.038 Uiso 1 1 calc R
C2 C 0.54948(10) 0.12388(7) 0.24202(8) 0.0212(3) Uani 1 1 d .
C3 C 0.47649(11) 0.13362(7) 0.16748(8) 0.0244(3) Uani 1 1 d .
H3 H 0.5064 0.1404 0.1155 0.029 Uiso 1 1 calc R
C4 C 0.36107(11) 0.13359(7) 0.16779(9) 0.0272(3) Uani 1 1 d .
H4 H 0.3141 0.1396 0.1159 0.033 Uiso 1 1 calc R
C5 C 0.31354(11) 0.12498(7) 0.24186(9) 0.0257(3) Uani 1 1 d .
H5 H 0.2348 0.1260 0.2414 0.031 Uiso 1 1 calc R
C6 C 0.38337(10) 0.11484(7) 0.31713(8) 0.0224(3) Uani 1 1 d .
C7 C 0.49878(10) 0.11344(7) 0.31499(8) 0.0214(3) Uani 1 1 d .
C8 C 0.36842(11) 0.10542(7) 0.40543(8) 0.0250(3) Uani 1 1 d .
C9 C 0.27707(12) 0.10352(8) 0.45161(9) 0.0314(3) Uani 1 1 d .
H9 H 0.2031 0.1075 0.4239 0.038 Uiso 1 1 calc R
C10 C 0.29688(13) 0.09573(9) 0.53845(10) 0.0360(3) Uani 1 1 d .
H10 H 0.2356 0.0945 0.5707 0.043 Uiso 1 1 calc R
C11 C 0.40499(13) 0.08964(9) 0.57968(9) 0.0369(3) Uani 1 1 d .
H11 H 0.4160 0.0846 0.6395 0.044 Uiso 1 1 calc R
C12 C 0.49699(13) 0.09080(8) 0.53524(9) 0.0334(3) Uani 1 1 d .
H12 H 0.5709 0.0862 0.5628 0.040 Uiso 1 1 calc R
C13 C 0.47489(11) 0.09899(7) 0.44883(9) 0.0262(3) Uani 1 1 d .
C14 C 0.72528(10) 0.13053(7) 0.13517(8) 0.0227(3) Uani 1 1 d .
C15 C 0.72367(12) 0.07092(8) 0.08346(9) 0.0305(3) Uani 1 1 d .
H15 H 0.7127 0.0254 0.1063 0.037 Uiso 1 1 calc R
C16 C 0.73811(14) 0.07804(9) -0.00116(9) 0.0389(4) Uani 1 1 d .
H16 H 0.7360 0.0374 -0.0364 0.047 Uiso 1 1 calc R
C17 C 0.75548(15) 0.14373(10) -0.03428(9) 0.0418(4) Uani 1 1 d .
H17 H 0.7652 0.1482 -0.0924 0.050 Uiso 1 1 calc R
C18 C 0.75891(15) 0.20300(9) 0.01619(10) 0.0387(4) Uani 1 1 d .
H18 H 0.7719 0.2481 -0.0069 0.046 Uiso 1 1 calc R
C19 C 0.74328(12) 0.19672(7) 0.10108(9) 0.0295(3) Uani 1 1 d .
H19 H 0.7449 0.2376 0.1358 0.035 Uiso 1 1 calc R
C20 C 0.72476(10) 0.21930(7) 0.36750(8) 0.0207(2) Uani 1 1 d .
C21 C 0.63876(11) 0.27021(7) 0.35945(8) 0.0248(3) Uani 1 1 d .
C22 C 0.60459(13) 0.29805(8) 0.43319(10) 0.0353(3) Uani 1 1 d .
H22 H 0.5461 0.3319 0.4289 0.042 Uiso 1 1 calc R
C23 C 0.65360(14) 0.27760(10) 0.51238(10) 0.0411(4) Uani 1 1 d .
H23 H 0.6281 0.2967 0.5618 0.049 Uiso 1 1 calc R
C24 C 0.73949(13) 0.22950(9) 0.51924(9) 0.0339(3) Uani 1 1 d .
H24 H 0.7741 0.2164 0.5738 0.041 Uiso 1 1 calc R
C25 C 0.77675(11) 0.19955(7) 0.44779(8) 0.0247(3) Uani 1 1 d .
C26 C 0.58682(12) 0.29766(7) 0.27390(9) 0.0273(3) Uani 1 1 d .
H26 H 0.6030 0.2624 0.2302 0.033 Uiso 1 1 calc R
C27 C 0.64046(14) 0.36767(8) 0.25289(12) 0.0415(4) Uani 1 1 d .
H27A H 0.6289 0.4028 0.2963 0.062 Uiso 1 1 calc R
H27B H 0.6062 0.3844 0.1975 0.062 Uiso 1 1 calc R
H27C H 0.7206 0.3606 0.2515 0.062 Uiso 1 1 calc R
C28 C 0.45997(12) 0.30570(8) 0.26795(10) 0.0326(3) Uani 1 1 d .
H28A H 0.4270 0.2611 0.2842 0.049 Uiso 1 1 calc R
H28B H 0.4300 0.3177 0.2097 0.049 Uiso 1 1 calc R
H28C H 0.4416 0.3434 0.3062 0.049 Uiso 1 1 calc R
C29 C 0.87307(12) 0.14760(8) 0.46015(9) 0.0306(3) Uani 1 1 d .
H29 H 0.8846 0.1286 0.4032 0.037 Uiso 1 1 calc R
C30 C 0.98111(13) 0.18438(11) 0.49681(11) 0.0458(4) Uani 1 1 d .
H30A H 0.9993 0.2217 0.4580 0.069 Uiso 1 1 calc R
H30B H 1.0419 0.1498 0.5041 0.069 Uiso 1 1 calc R
H30C H 0.9713 0.2052 0.5518 0.069 Uiso 1 1 calc R
C31 C 0.84773(17) 0.08507(9) 0.51542(11) 0.0480(4) Uani 1 1 d .
H31A H 0.8410 0.1017 0.5729 0.072 Uiso 1 1 calc R
H31B H 0.9084 0.0505 0.5172 0.072 Uiso 1 1 calc R
H31C H 0.7776 0.0629 0.4916 0.072 Uiso 1 1 calc R
C32 C 0.99414(10) 0.11507(7) 0.23192(9) 0.0248(3) Uani 1 1 d .
C33 C 1.00630(11) 0.10536(8) 0.14600(9) 0.0295(3) Uani 1 1 d .
H33 H 0.9767 0.1401 0.1064 0.035 Uiso 1 1 calc R
C34 C 1.05992(12) 0.04699(8) 0.11655(10) 0.0340(3) Uani 1 1 d .
H34 H 1.0663 0.0424 0.0579 0.041 Uiso 1 1 calc R
C35 C 1.10379(13) -0.00425(8) 0.17264(11) 0.0366(3) Uani 1 1 d .
H35 H 1.1414 -0.0439 0.1530 0.044 Uiso 1 1 calc R
C36 C 1.09263(12) 0.00256(8) 0.25722(10) 0.0341(3) Uani 1 1 d .
H36 H 1.1218 -0.0329 0.2961 0.041 Uiso 1 1 calc R
C37 C 1.03895(11) 0.06098(7) 0.28596(9) 0.0277(3) Uani 1 1 d .
H37 H 1.0322 0.0645 0.3447 0.033 Uiso 1 1 calc R
C38 C 0.98833(12) 0.29930(7) 0.28782(10) 0.0296(3) Uani 1 1 d .
C39 C 1.07987(13) 0.31606(9) 0.24512(10) 0.0371(3) Uani 1 1 d .
H39 H 1.1104 0.2802 0.2130 0.045 Uiso 1 1 calc R
C40 C 1.12774(15) 0.38294(10) 0.24780(11) 0.0480(5) Uani 1 1 d .
H40 H 1.1894 0.3923 0.2177 0.058 Uiso 1 1 calc R
C41 C 1.08544(16) 0.43537(9) 0.29423(12) 0.0509(5) Uani 1 1 d .
H41 H 1.1169 0.4814 0.2956 0.061 Uiso 1 1 calc R
C42 C 0.99756(15) 0.42112(9) 0.33870(13) 0.0492(5) Uani 1 1 d .
H42 H 0.9694 0.4571 0.3719 0.059 Uiso 1 1 calc R
C43 C 0.94941(13) 0.35392(8) 0.33530(11) 0.0389(4) Uani 1 1 d .
H43 H 0.8883 0.3451 0.3662 0.047 Uiso 1 1 calc R

loop_
_atom_site_aniso_label
_atom_site_aniso_U_11
_atom_site_aniso_U_22
_atom_site_aniso_U_33
_atom_site_aniso_U_23
_atom_site_aniso_U_13
_atom_site_aniso_U_12
Zn1 0.02095(9) 0.02243(9) 0.03124(9) -0.00203(6) 0.00660(6) -0.00191(6)
P1 0.01709(15) 0.01993(16) 0.01938(15) -0.00153(12) 0.00411(12) 0.00026(12)
O1 0.0195(4) 0.0352(5) 0.0224(4) 0.0011(4) 0.0034(4) -0.0012(4)
N1 0.0183(5) 0.0212(5) 0.0205(5) -0.0029(4) 0.0050(4) 0.0000(4)
C1 0.0231(6) 0.0221(6) 0.0309(7) 0.0010(5) 0.0035(5) 0.0008(5)
C2 0.0193(6) 0.0201(6) 0.0247(6) -0.0012(5) 0.0039(5) -0.0005(5)
C3 0.0230(6) 0.0255(7) 0.0246(6) 0.0006(5) 0.0023(5) 0.0004(5)
C4 0.0236(7) 0.0287(7) 0.0281(7) 0.0023(5) -0.0018(5) 0.0006(5)
C5 0.0181(6) 0.0257(7) 0.0332(7) 0.0000(5) 0.0022(5) -0.0005(5)
C6 0.0197(6) 0.0207(6) 0.0274(6) -0.0014(5) 0.0054(5) -0.0018(5)
C7 0.0198(6) 0.0203(6) 0.0237(6) -0.0001(5) 0.0013(5) -0.0007(5)
C8 0.0242(7) 0.0233(6) 0.0281(7) -0.0019(5) 0.0064(5) -0.0033(5)
C9 0.0238(7) 0.0360(8) 0.0356(8) -0.0027(6) 0.0089(6) -0.0044(6)
C10 0.0339(8) 0.0438(9) 0.0330(8) -0.0025(7) 0.0156(6) -0.0079(7)
C11 0.0407(9) 0.0461(9) 0.0255(7) 0.0002(6) 0.0098(6) -0.0077(7)
C12 0.0299(8) 0.0441(9) 0.0261(7) 0.0007(6) 0.0033(6) -0.0057(6)
C13 0.0251(7) 0.0275(7) 0.0273(7) -0.0009(5) 0.0083(5) -0.0041(5)
C14 0.0185(6) 0.0300(7) 0.0201(6) -0.0028(5) 0.0040(5) 0.0004(5)
C15 0.0303(7) 0.0333(7) 0.0293(7) -0.0075(6) 0.0086(6) -0.0043(6)
C16 0.0427(9) 0.0469(9) 0.0283(7) -0.0148(7) 0.0093(7) -0.0015(7)
C17 0.0483(10) 0.0565(11) 0.0219(7) -0.0005(7) 0.0098(7) 0.0064(8)
C18 0.0493(10) 0.0413(9) 0.0271(7) 0.0082(6) 0.0111(7) 0.0080(7)
C19 0.0340(8) 0.0304(7) 0.0247(7) -0.0001(5) 0.0065(6) 0.0052(6)
C20 0.0188(6) 0.0215(6) 0.0223(6) -0.0052(5) 0.0052(5) -0.0020(5)
C21 0.0222(6) 0.0229(6) 0.0294(7) -0.0055(5) 0.0040(5) -0.0001(5)
C22 0.0298(8) 0.0382(8) 0.0381(8) -0.0129(6) 0.0045(6) 0.0109(6)
C23 0.0376(9) 0.0553(10) 0.0313(8) -0.0190(7) 0.0074(7) 0.0087(7)
C24 0.0319(8) 0.0464(9) 0.0231(7) -0.0083(6) 0.0019(6) 0.0032(7)
C25 0.0219(6) 0.0282(7) 0.0241(6) -0.0045(5) 0.0032(5) -0.0010(5)
C26 0.0257(7) 0.0226(7) 0.0339(7) -0.0006(5) 0.0042(6) 0.0045(5)
C27 0.0341(8) 0.0359(9) 0.0551(10) 0.0099(7) 0.0078(7) -0.0021(7)
C28 0.0265(7) 0.0292(7) 0.0416(8) 0.0023(6) 0.0013(6) 0.0036(6)
C29 0.0313(7) 0.0379(8) 0.0222(6) -0.0008(6) 0.0017(6) 0.0088(6)
C30 0.0277(8) 0.0680(12) 0.0405(9) -0.0001(8) -0.0009(7) 0.0063(8)
C31 0.0627(12) 0.0410(10) 0.0398(9) 0.0070(7) 0.0033(8) 0.0103(8)
C32 0.0163(6) 0.0258(7) 0.0335(7) -0.0030(5) 0.0076(5) -0.0030(5)
C33 0.0221(7) 0.0335(7) 0.0337(7) 0.0033(6) 0.0072(6) -0.0011(6)
C34 0.0321(8) 0.0396(8) 0.0326(7) -0.0074(6) 0.0131(6) -0.0048(6)
C35 0.0373(8) 0.0252(7) 0.0512(9) -0.0045(7) 0.0209(7) 0.0000(6)
C36 0.0321(8) 0.0279(7) 0.0444(8) 0.0068(6) 0.0128(6) 0.0029(6)
C37 0.0220(6) 0.0321(7) 0.0299(7) -0.0009(6) 0.0074(5) -0.0024(5)
C38 0.0256(7) 0.0259(7) 0.0361(8) 0.0005(6) -0.0014(6) -0.0029(5)
C39 0.0339(8) 0.0405(8) 0.0363(8) 0.0018(7) 0.0013(6) -0.0100(7)
C40 0.0439(10) 0.0539(11) 0.0430(9) 0.0149(8) -0.0074(8) -0.0234(8)
C41 0.0498(11) 0.0313(9) 0.0639(12) 0.0140(8) -0.0248(9) -0.0133(8)
C42 0.0454(10) 0.0286(8) 0.0677(12) -0.0085(8) -0.0173(9) 0.0081(7)
C43 0.0283(8) 0.0350(8) 0.0516(10) -0.0061(7) -0.0020(7) 0.0011(6)

loop_
_atom_type_symbol
_atom_type_description
_atom_type_scat_dispersion_real
_atom_type_scat_dispersion_imag
_atom_type_scat_source
C C 0.0033 0.0016 'International Tables Vol C Tables 4.2.6.8 and 6.1.1.4'
H H 0.0000 0.0000 'International Tables Vol C Tables 4.2.6.8 and 6.1.1.4'
N N 0.0061 0.0033 'International Tables Vol C Tables 4.2.6.8 and 6.1.1.4'
O O 0.0106 0.0060 'International Tables Vol C Tables 4.2.6.8 and 6.1.1.4'
P P 0.1023 0.0942 'International Tables Vol C Tables 4.2.6.8 and 6.1.1.4'
Zn Zn 0.2839 1.4301 'International Tables Vol C Tables 4.2.6.8 and 6.1.1.4'

loop_
_geom_angle_atom_site_label_1
_geom_angle_atom_site_label_2
_geom_angle_atom_site_label_3
_geom_angle
C38 Zn1 C32 130.42(6)
C38 Zn1 N1 117.02(5)
C32 Zn1 N1 112.49(5)
N1 P1 C14 107.03(6)
N1 P1 C1 115.99(6)
C14 P1 C1 108.48(6)
N1 P1 C2 114.98(6)
C14 P1 C2 106.32(6)
C1 P1 C2 103.54(6)
C7 O1 C13 105.32(10)
C20 N1 P1 122.45(9)
C20 N1 Zn1 118.87(8)
P1 N1 Zn1 115.22(6)
P1 C1 H1A 109.5
P1 C1 H1B 109.5
H1A C1 H1B 109.5
P1 C1 H1C 109.5
H1A C1 H1C 109.5
H1B C1 H1C 109.5
C7 C2 C3 115.45(12)
C7 C2 P1 122.10(10)
C3 C2 P1 122.45(10)
C4 C3 C2 121.58(13)
C4 C3 H3 119.2
C2 C3 H3 119.2
C5 C4 C3 121.45(12)
C5 C4 H4 119.3
C3 C4 H4 119.3
C4 C5 C6 118.62(12)
C4 C5 H5 120.7
C6 C5 H5 120.7
C5 C6 C7 118.91(12)
C5 C6 C8 135.85(12)
C7 C6 C8 105.24(11)
O1 C7 C2 124.08(11)
O1 C7 C6 111.95(11)
C2 C7 C6 123.95(12)
C13 C8 C9 118.58(13)
C13 C8 C6 106.03(11)
C9 C8 C6 135.36(13)
C10 C9 C8 118.44(14)
C10 C9 H9 120.8
C8 C9 H9 120.8
C9 C10 C11 121.26(14)
C9 C10 H10 119.4
C11 C10 H10 119.4
C12 C11 C10 121.42(14)
C12 C11 H11 119.3
C10 C11 H11 119.3
C13 C12 C11 116.11(14)
C13 C12 H12 121.9
C11 C12 H12 121.9
C12 C13 C8 124.18(13)
C12 C13 O1 124.39(13)
C8 C13 O1 111.43(11)
C19 C14 C15 119.28(12)
C19 C14 P1 119.31(10)
C15 C14 P1 121.37(11)
C16 C15 C14 120.03(14)
C16 C15 H15 120.0
C14 C15 H15 120.0
C17 C16 C15 120.21(14)
C17 C16 H16 119.9
C15 C16 H16 119.9
C16 C17 C18 120.48(14)
C16 C17 H17 119.8
C18 C17 H17 119.8
C17 C18 C19 119.92(14)
C17 C18 H18 120.0
C19 C18 H18 120.0
C18 C19 C14 120.06(13)
C18 C19 H19 120.0
C14 C19 H19 120.0
C25 C20 C21 120.50(12)
C25 C20 N1 119.68(11)
C21 C20 N1 119.80(11)
C22 C21 C20 118.12(13)
C22 C21 C26 119.53(12)
C20 C21 C26 122.28(12)
C23 C22 C21 121.63(14)
C23 C22 H22 119.2
C21 C22 H22 119.2
C24 C23 C22 119.61(14)
C24 C23 H23 120.2
C22 C23 H23 120.2
C23 C24 C25 121.32(14)
C23 C24 H24 119.3
C25 C24 H24 119.3
C24 C25 C20 118.77(13)
C24 C25 C29 118.43(12)
C20 C25 C29 122.80(12)
C21 C26 C27 110.60(12)
C21 C26 C28 113.01(12)
C27 C26 C28 110.35(11)
C21 C26 H26 107.6
C27 C26 H26 107.6
C28 C26 H26 107.6
C26 C27 H27A 109.5
C26 C27 H27B 109.5
H27A C27 H27B 109.5
C26 C27 H27C 109.5
H27A C27 H27C 109.5
H27B C27 H27C 109.5
C26 C28 H28A 109.5
C26 C28 H28B 109.5
H28A C28 H28B 109.5
C26 C28 H28C 109.5
H28A C28 H28C 109.5
H28B C28 H28C 109.5
C25 C29 C31 111.87(13)
C25 C29 C30 111.09(13)
C31 C29 C30 110.71(13)
C25 C29 H29 107.7
C31 C29 H29 107.7
C30 C29 H29 107.7
C29 C30 H30A 109.5
C29 C30 H30B 109.5
H30A C30 H30B 109.5
C29 C30 H30C 109.5
H30A C30 H30C 109.5
H30B C30 H30C 109.5
C29 C31 H31A 109.5
C29 C31 H31B 109.5
H31A C31 H31B 109.5
C29 C31 H31C 109.5
H31A C31 H31C 109.5
H31B C31 H31C 109.5
C37 C32 C33 115.04(12)
C37 C32 Zn1 123.91(10)
C33 C32 Zn1 120.93(10)
C34 C33 C32 122.68(14)
C34 C33 H33 118.7
C32 C33 H33 118.7
C35 C34 C33 119.89(14)
C35 C34 H34 120.1
C33 C34 H34 120.1
C36 C35 C34 119.48(14)
C36 C35 H35 120.3
C34 C35 H35 120.3
C35 C36 C37 120.18(14)
C35 C36 H36 119.9
C37 C36 H36 119.9
C36 C37 C32 122.71(13)
C36 C37 H37 118.6
C32 C37 H37 118.6
C43 C38 C39 115.60(14)
C43 C38 Zn1 127.33(12)
C39 C38 Zn1 117.04(11)
C40 C39 C38 122.72(16)
C40 C39 H39 118.6
C38 C39 H39 118.6
C41 C40 C39 119.61(17)
C41 C40 H40 120.2
C39 C40 H40 120.2
C40 C41 C42 119.83(15)
C40 C41 H41 120.1
C42 C41 H41 120.1
C41 C42 C43 120.24(17)
C41 C42 H42 119.9
C43 C42 H42 119.9
C38 C43 C42 121.96(16)
C38 C43 H43 119.0
C42 C43 H43 119.0

loop_
_geom_bond_atom_site_label_1
_geom_bond_atom_site_label_2
_geom_bond_distance
Zn1 C38 1.9727(14)
Zn1 C32 1.9922(13)
Zn1 N1 2.0728(11)
P1 N1 1.5980(11)
P1 C14 1.7925(13)
P1 C1 1.7966(13)
P1 C2 1.8048(13)
O1 C7 1.3763(15)
O1 C13 1.3913(16)
N1 C20 1.4387(16)
C1 H1A 0.9800
C1 H1B 0.9800
C1 H1C 0.9800
C2 C7 1.3908(18)
C2 C3 1.4017(18)
C3 C4 1.3948(19)
C3 H3 0.9500
C4 C5 1.3816(19)
C4 H4 0.9500
C5 C6 1.3924(19)
C5 H5 0.9500
C6 C7 1.3988(18)
C6 C8 1.4491(18)
C8 C13 1.3894(19)
C8 C9 1.3982(19)
C9 C10 1.381(2)
C9 H9 0.9500
C10 C11 1.393(2)
C10 H10 0.9500
C11 C12 1.388(2)
C11 H11 0.9500
C12 C13 1.3773(19)
C12 H12 0.9500
C14 C19 1.3920(19)
C14 C15 1.3946(19)
C15 C16 1.385(2)
C15 H15 0.9500
C16 C17 1.376(2)
C16 H16 0.9500
C17 C18 1.377(2)
C17 H17 0.9500
C18 C19 1.391(2)
C18 H18 0.9500
C19 H19 0.9500
C20 C25 1.4044(18)
C20 C21 1.4109(18)
C21 C22 1.393(2)
C21 C26 1.5198(19)
C22 C23 1.381(2)
C22 H22 0.9500
C23 C24 1.374(2)
C23 H23 0.9500
C24 C25 1.3928(19)
C24 H24 0.9500
C25 C29 1.5175(19)
C26 C27 1.529(2)
C26 C28 1.531(2)
C26 H26 1.0000
C27 H27A 0.9800
C27 H27B 0.9800
C27 H27C 0.9800
C28 H28A 0.9800
C28 H28B 0.9800
C28 H28C 0.9800
C29 C31 1.527(2)
C29 C30 1.531(2)
C29 H29 1.0000
C30 H30A 0.9800
C30 H30B 0.9800
C30 H30C 0.9800
C31 H31A 0.9800
C31 H31B 0.9800
C31 H31C 0.9800
C32 C37 1.402(2)
C32 C33 1.4047(19)
C33 C34 1.390(2)
C33 H33 0.9500
C34 C35 1.379(2)
C34 H34 0.9500
C35 C36 1.375(2)
C35 H35 0.9500
C36 C37 1.387(2)
C36 H36 0.9500
C37 H37 0.9500
C38 C43 1.395(2)
C38 C39 1.402(2)
C39 C40 1.390(2)
C39 H39 0.9500
C40 C41 1.372(3)
C40 H40 0.9500
C41 C42 1.372(3)
C41 H41 0.9500
C42 C43 1.396(2)
C42 H42 0.9500
C43 H43 0.9500

loop_
_geom_torsion_atom_site_label_1
_geom_torsion_atom_site_label_2
_geom_torsion_atom_site_label_3
_geom_torsion_atom_site_label_4
_geom_torsion
C14 P1 N1 C20 152.81(10)
C1 P1 N1 C20 -85.99(11)
C2 P1 N1 C20 34.97(12)
C14 P1 N1 Zn1 -48.47(7)
C1 P1 N1 Zn1 72.73(8)
C2 P1 N1 Zn1 -166.31(6)
C38 Zn1 N1 C20 -45.81(11)
C32 Zn1 N1 C20 137.06(9)
C38 Zn1 N1 P1 154.66(7)
C32 Zn1 N1 P1 -22.47(8)
N1 P1 C2 C7 -67.31(12)
C14 P1 C2 C7 174.46(10)
C1 P1 C2 C7 60.24(12)
N1 P1 C2 C3 113.20(11)
C14 P1 C2 C3 -5.03(13)
C1 P1 C2 C3 -119.25(11)
C7 C2 C3 C4 0.76(19)
P1 C2 C3 C4 -179.71(10)
C2 C3 C4 C5 1.0(2)
C3 C4 C5 C6 -1.2(2)
C4 C5 C6 C7 -0.26(19)
C4 C5 C6 C8 178.59(14)
C13 O1 C7 C2 176.46(12)
C13 O1 C7 C6 -1.81(14)
C3 C2 C7 O1 179.60(12)
P1 C2 C7 O1 0.08(18)
C3 C2 C7 C6 -2.34(19)
P1 C2 C7 C6 178.14(10)
C5 C6 C7 O1 -179.59(11)
C8 C6 C7 O1 1.24(14)
C5 C6 C7 C2 2.1(2)
C8 C6 C7 C2 -177.03(12)
C5 C6 C8 C13 -179.11(15)
C7 C6 C8 C13 -0.15(14)
C5 C6 C8 C9 -1.0(3)
C7 C6 C8 C9 177.98(15)
C13 C8 C9 C10 0.4(2)
C6 C8 C9 C10 -177.60(15)
C8 C9 C10 C11 -0.2(2)
C9 C10 C11 C12 -0.3(3)
C10 C11 C12 C13 0.7(2)
C11 C12 C13 C8 -0.5(2)
C11 C12 C13 O1 178.90(14)
C9 C8 C13 C12 0.0(2)
C6 C8 C13 C12 178.49(13)
C9 C8 C13 O1 -179.47(12)
C6 C8 C13 O1 -0.96(15)
C7 O1 C13 C12 -177.76(13)
C7 O1 C13 C8 1.69(14)
N1 P1 C14 C19 -29.03(12)
C1 P1 C14 C19 -154.87(11)
C2 P1 C14 C19 94.33(12)
N1 P1 C14 C15 153.50(11)
C1 P1 C14 C15 27.66(13)
C2 P1 C14 C15 -83.14(12)
C19 C14 C15 C16 -1.0(2)
P1 C14 C15 C16 176.44(11)
C14 C15 C16 C17 0.8(2)
C15 C16 C17 C18 0.1(3)
C16 C17 C18 C19 -0.8(3)
C17 C18 C19 C14 0.6(2)
C15 C14 C19 C18 0.3(2)
P1 C14 C19 C18 -177.21(12)
P1 N1 C20 C25 98.73(13)
Zn1 N1 C20 C25 -59.25(14)
P1 N1 C20 C21 -83.14(14)
Zn1 N1 C20 C21 118.87(11)
C25 C20 C21 C22 -2.32(19)
N1 C20 C21 C22 179.57(12)
C25 C20 C21 C26 174.80(12)
N1 C20 C21 C26 -3.31(19)
C20 C21 C22 C23 0.8(2)
C26 C21 C22 C23 -176.41(15)
C21 C22 C23 C24 1.1(3)
C22 C23 C24 C25 -1.5(3)
C23 C24 C25 C20 -0.1(2)
C23 C24 C25 C29 179.14(15)
C21 C20 C25 C24 2.0(2)
N1 C20 C25 C24 -179.91(12)
C21 C20 C25 C29 -177.18(13)
N1 C20 C25 C29 0.93(19)
C22 C21 C26 C27 80.08(17)
C20 C21 C26 C27 -97.00(15)
C22 C21 C26 C28 -44.19(18)
C20 C21 C26 C28 138.73(13)
C24 C25 C29 C31 57.42(18)
C20 C25 C29 C31 -123.42(15)
C24 C25 C29 C30 -66.85(18)
C20 C25 C29 C30 112.31(15)
C38 Zn1 C32 C37 100.90(12)
N1 Zn1 C32 C37 -82.45(11)
C38 Zn1 C32 C33 -75.02(13)
N1 Zn1 C32 C33 101.62(11)
C37 C32 C33 C34 -0.8(2)
Zn1 C32 C33 C34 175.50(11)
C32 C33 C34 C35 0.0(2)
C33 C34 C35 C36 0.9(2)
C34 C35 C36 C37 -0.8(2)
C35 C36 C37 C32 0.0(2)
C33 C32 C37 C36 0.8(2)
Zn1 C32 C37 C36 -175.35(11)
C32 Zn1 C38 C43 -162.25(12)
N1 Zn1 C38 C43 21.24(16)
C32 Zn1 C38 C39 19.77(15)
N1 Zn1 C38 C39 -156.74(10)
C43 C38 C39 C40 -1.5(2)
Zn1 C38 C39 C40 176.76(12)
C38 C39 C40 C41 0.4(2)
C39 C40 C41 C42 1.1(3)
C40 C41 C42 C43 -1.5(3)
C39 C38 C43 C42 1.0(2)
Zn1 C38 C43 C42 -176.97(12)
C41 C42 C43 C38 0.4(3)
